data_2236751
loop_
_publ_author_name
'Wattanakanjana, Yupa'
'Pakawatchai, Chaveng'
'Saithong, Saowanit'
'Piboonphon, Prapaporn'
'Nimthong, Ruthairat'

_publ_section_title
;
 Iodido[1-(propan-2-ylidene)thiosemicarbazide-\k<i>S</i>]bis(triphenylphosphane-\k<i>P</i>)copper(I)
;
_journal_coeditor_code ZB2025
_journal_issue 11
_journal_name_full 'Acta Crystallographica Section E'
_journal_page_first m1417
_journal_page_last m1418
_journal_paper_doi 10.1107/S1600536812044066
_journal_volume 68
_journal_year 2012
_chemical_formula_iupac '[Cu I (C4 H9 N3 S) (C18 H15 P)2]'
_chemical_formula_moiety 'C40 H39 Cu I N3 P2 S'
_chemical_formula_sum 'C40 H39 Cu I N3 P2 S'
_chemical_formula_weight 846.18
_chemical_name_systematic
;
Iodido[1-(propan-2-ylidene)thiosemicarbazide-
\k<i>S</i>]bis(triphenylphosphane-\k<i>P</i>)copper(I)
;
_space_group_IT_number 2
_symmetry_cell_setting triclinic
_symmetry_space_group_name_Hall '-P 1'
_symmetry_space_group_name_H-M 'P -1'
_atom_sites_solution_hydrogens geom
_atom_sites_solution_primary direct
_atom_sites_solution_secondary difmap
_audit_creation_method SHELXL-97
_cell_angle_alpha 98.8670(10)
_cell_angle_beta 100.5170(10)
_cell_angle_gamma 114.0560(10)
_cell_formula_units_Z 2
_cell_length_a 10.8832(6)
_cell_length_b 12.5712(7)
_cell_length_c 16.0206(8)
_cell_measurement_reflns_used 7509
_cell_measurement_temperature 293(2)
_cell_measurement_theta_max 26.443
_cell_measurement_theta_min 2.185
_cell_volume 1903.04(18)
_computing_cell_refinement 'SAINT (Bruker, 2003)'
_computing_data_collection 'SMART (Bruker, 1998)'
_computing_data_reduction 'SAINT (Bruker, 2003)'
_computing_molecular_graphics 'Mercury (Macrae <i>et al.</i>, 2008)'
_computing_publication_material 'SHEXTl97 (Sheldrick, 2008) and publCIF (Westrip, 2010)'
_computing_structure_refinement 'SHELXL97 (Sheldrick, 2008)'
_computing_structure_solution 'SHELXS97 (Sheldrick, 2008)'
_diffrn_ambient_temperature 293(2)
_diffrn_measured_fraction_theta_full 0.994
_diffrn_measured_fraction_theta_max 0.994
_diffrn_measurement_device_type 'Bruker SMART CCD area-detector'
_diffrn_measurement_method 'Frames, each covering 0.3 \% in \w'
_diffrn_radiation_monochromator graphite
_diffrn_radiation_source 'fine-focus sealed tube'
_diffrn_radiation_type MoK\a
_diffrn_radiation_wavelength 0.71073
_diffrn_reflns_av_R_equivalents 0.0325
_diffrn_reflns_av_sigmaI/netI 0.0373
_diffrn_reflns_limit_h_max 14
_diffrn_reflns_limit_h_min -14
_diffrn_reflns_limit_k_max 16
_diffrn_reflns_limit_k_min -16
_diffrn_reflns_limit_l_max 21
_diffrn_reflns_limit_l_min -21
_diffrn_reflns_number 26251
_diffrn_reflns_theta_full 28.07
_diffrn_reflns_theta_max 28.07
_diffrn_reflns_theta_min 1.34
_diffrn_standards_decay_% 0
_diffrn_standards_number 0
_exptl_absorpt_coefficient_mu 1.556
_exptl_absorpt_correction_T_max 0.940
_exptl_absorpt_correction_T_min 0.682
_exptl_absorpt_correction_type multi-scan
_exptl_absorpt_process_details '(SADABS; Bruker, 2003)'
_exptl_crystal_colour colourless
_exptl_crystal_density_diffrn 1.477
_exptl_crystal_density_method 'not measured'
_exptl_crystal_description plate
_exptl_crystal_F_000 856
_exptl_crystal_size_max 0.26
_exptl_crystal_size_mid 0.21
_exptl_crystal_size_min 0.04
_refine_diff_density_max 0.660
_refine_diff_density_min -0.268
_refine_ls_extinction_method none
_refine_ls_goodness_of_fit_ref 1.015
_refine_ls_hydrogen_treatment mixed
_refine_ls_matrix_type full
_refine_ls_number_parameters 444
_refine_ls_number_reflns 9206
_refine_ls_number_restraints 0
_refine_ls_restrained_S_all 1.015
_refine_ls_R_factor_all 0.0456
_refine_ls_R_factor_gt 0.0356
_refine_ls_shift/su_max 0.002
_refine_ls_shift/su_mean 0.000
_refine_ls_structure_factor_coef Fsqd
_refine_ls_weighting_details 'calc w=1/[\s^2^(Fo^2^)+(0.0373P)^2^+0.6367P] where P=(Fo^2^+2Fc^2^)/3'
_refine_ls_weighting_scheme calc
_refine_ls_wR_factor_gt 0.0794
_refine_ls_wR_factor_ref 0.0835
_reflns_number_gt 7690
_reflns_number_total 9206
_reflns_threshold_expression I>2sigma(I)
_cod_data_source_file zb2025.cif
_cod_data_source_block I
_cod_database_code 2236751
_cod_database_fobs_code 2236751

loop_
_symmetry_equiv_pos_as_xyz
'x, y, z'
'-x, -y, -z'

loop_
_atom_site_type_symbol
_atom_site_label
_atom_site_fract_x
_atom_site_fract_y
_atom_site_fract_z
_atom_site_U_iso_or_equiv
_atom_site_adp_type
_atom_site_calc_flag
_atom_site_refinement_flags
_atom_site_occupancy
_atom_site_symmetry_multiplicity
C C1 0.9764(3) 0.3109(2) 0.05375(16) 0.0384(5) Uani d . 1 1
C C2 0.8564(3) 0.2797(3) -0.01226(18) 0.0496(7) Uani d . 1 1
H H2 0.7874 0.2998 0.0006 0.060 Uiso calc R 1 1
C C3 0.8377(4) 0.2189(3) -0.0971(2) 0.0630(8) Uani d . 1 1
H H3 0.7560 0.1977 -0.1402 0.076 Uiso calc R 1 1
C C4 0.9382(4) 0.1899(3) -0.1178(2) 0.0627(9) Uani d . 1 1
H H4 0.9261 0.1508 -0.1751 0.075 Uiso calc R 1 1
C C5 1.0567(4) 0.2185(3) -0.05395(19) 0.0544(7) Uani d . 1 1
H H5 1.1252 0.1987 -0.0680 0.065 Uiso calc R 1 1
C C6 1.0759(3) 0.2770(2) 0.03164(17) 0.0435(6) Uani d . 1 1
H H6 1.1559 0.2939 0.0747 0.052 Uiso calc R 1 1
C C7 1.1523(3) 0.5247(2) 0.20007(17) 0.0402(6) Uani d . 1 1
C C8 1.2636(3) 0.5503(3) 0.1635(2) 0.0606(8) Uani d . 1 1
H H8 1.2571 0.4948 0.1151 0.073 Uiso calc R 1 1
C C9 1.3843(3) 0.6576(3) 0.1979(3) 0.0781(11) Uani d . 1 1
H H9 1.4586 0.6733 0.1730 0.094 Uiso calc R 1 1
C C10 1.3953(4) 0.7406(3) 0.2683(3) 0.0765(11) Uani d . 1 1
H H10 1.4773 0.8121 0.2918 0.092 Uiso calc R 1 1
C C11 1.2856(4) 0.7183(3) 0.3039(2) 0.0780(11) Uani d . 1 1
H H11 1.2919 0.7758 0.3509 0.094 Uiso calc R 1 1
C C12 1.1647(4) 0.6105(3) 0.2707(2) 0.0606(8) Uani d . 1 1
H H12 1.0910 0.5957 0.2961 0.073 Uiso calc R 1 1
C C13 0.8550(3) 0.4181(2) 0.16390(16) 0.0371(5) Uani d . 1 1
C C14 0.7594(3) 0.3687(2) 0.21055(18) 0.0435(6) Uani d . 1 1
H H14 0.7732 0.3200 0.2457 0.052 Uiso calc R 1 1
C C15 0.6439(3) 0.3907(3) 0.2057(2) 0.0526(7) Uani d . 1 1
H H15 0.5804 0.3565 0.2371 0.063 Uiso calc R 1 1
C C16 0.6236(3) 0.4628(3) 0.1546(2) 0.0594(8) Uani d . 1 1
H H16 0.5453 0.4767 0.1505 0.071 Uiso calc R 1 1
C C17 0.7184(3) 0.5151(3) 0.1092(2) 0.0590(8) Uani d . 1 1
H H17 0.7041 0.5645 0.0749 0.071 Uiso calc R 1 1
C C18 0.8342(3) 0.4947(2) 0.11416(19) 0.0487(6) Uani d . 1 1
H H18 0.8989 0.5319 0.0844 0.058 Uiso calc R 1 1
C C19 0.7536(2) -0.0101(2) 0.13076(15) 0.0360(5) Uani d . 1 1
C C20 0.6175(3) -0.1014(3) 0.10113(19) 0.0613(9) Uani d . 1 1
H H20 0.5629 -0.1203 0.1401 0.074 Uiso calc R 1 1
C C21 0.5629(3) -0.1644(3) 0.0135(2) 0.0762(11) Uani d . 1 1
H H21 0.4716 -0.2255 -0.0060 0.091 Uiso calc R 1 1
C C22 0.6418(3) -0.1376(3) -0.04459(19) 0.0640(9) Uani d . 1 1
H H22 0.6039 -0.1794 -0.1035 0.077 Uiso calc R 1 1
C C23 0.7762(3) -0.0493(3) -0.01590(18) 0.0511(7) Uani d . 1 1
H H23 0.8309 -0.0322 -0.0550 0.061 Uiso calc R 1 1
C C24 0.8314(3) 0.0147(2) 0.07120(16) 0.0404(6) Uani d . 1 1
H H24 0.9227 0.0758 0.0899 0.048 Uiso calc R 1 1
C C25 0.7027(3) 0.0710(2) 0.29446(17) 0.0377(5) Uani d . 1 1
C C26 0.7158(3) 0.0687(3) 0.38138(19) 0.0557(7) Uani d . 1 1
H H26 0.7923 0.0628 0.4131 0.067 Uiso calc R 1 1
C C27 0.6157(5) 0.0750(3) 0.4216(3) 0.0819(12) Uani d . 1 1
H H27 0.6256 0.0734 0.4803 0.098 Uiso calc R 1 1
C C28 0.5032(5) 0.0836(4) 0.3762(4) 0.0937(15) Uani d . 1 1
H H28 0.4363 0.0875 0.4035 0.112 Uiso calc R 1 1
C C29 0.4888(4) 0.0864(4) 0.2902(3) 0.0862(13) Uani d . 1 1
H H29 0.4114 0.0915 0.2589 0.103 Uiso calc R 1 1
C C30 0.5887(3) 0.0819(3) 0.2494(2) 0.0592(8) Uani d . 1 1
H H30 0.5793 0.0861 0.1913 0.071 Uiso calc R 1 1
C C31 0.8974(2) -0.0266(2) 0.29335(15) 0.0340(5) Uani d . 1 1
C C32 1.0122(3) 0.0236(3) 0.3647(2) 0.0566(8) Uani d . 1 1
H H32 1.0604 0.1069 0.3858 0.068 Uiso calc R 1 1
C C33 1.0572(4) -0.0485(3) 0.4057(2) 0.0738(10) Uani d . 1 1
H H33 1.1339 -0.0134 0.4549 0.089 Uiso calc R 1 1
C C34 0.9894(4) -0.1706(3) 0.3743(2) 0.0640(9) Uani d . 1 1
H H34 1.0204 -0.2188 0.4015 0.077 Uiso calc R 1 1
C C35 0.8769(4) -0.2213(3) 0.3035(2) 0.0599(8) Uani d . 1 1
H H35 0.8305 -0.3047 0.2823 0.072 Uiso calc R 1 1
C C36 0.8299(3) -0.1508(2) 0.26227(18) 0.0478(6) Uani d . 1 1
H H36 0.7527 -0.1870 0.2134 0.057 Uiso calc R 1 1
C C37 1.1977(3) 0.4956(2) 0.45169(16) 0.0399(5) Uani d . 1 1
C C38 1.5399(3) 0.6307(2) 0.43728(17) 0.0436(6) Uani d . 1 1
C C39 1.5519(3) 0.5446(3) 0.3685(2) 0.0624(8) Uani d . 1 1
H H39A 1.5303 0.4699 0.3847 0.094 Uiso calc R 1 1
H H39B 1.6455 0.5777 0.3627 0.094 Uiso calc R 1 1
H H39C 1.4875 0.5304 0.3135 0.094 Uiso calc R 1 1
C C40 1.6672(3) 0.7473(3) 0.4791(2) 0.0663(9) Uani d . 1 1
H H40A 1.6877 0.7931 0.4363 0.099 Uiso calc R 1 1
H H40B 1.7449 0.7321 0.5013 0.099 Uiso calc R 1 1
H H40C 1.6511 0.7921 0.5265 0.099 Uiso calc R 1 1
N N1 1.3115(2) 0.5081(2) 0.42585(14) 0.0410(5) Uani d . 1 1
N N2 1.4325(2) 0.6151(2) 0.46382(14) 0.0467(5) Uani d . 1 1
N N3 1.2117(3) 0.5846(2) 0.51463(18) 0.0631(8) Uani d . 1 1
P P1 0.99834(6) 0.37784(5) 0.16846(4) 0.03298(13) Uani d . 1 1
P P2 0.84194(6) 0.07508(5) 0.24472(4) 0.03094(13) Uani d . 1 1
S S1 1.04319(6) 0.36891(6) 0.40876(4) 0.04410(16) Uani d . 1 1
Cu Cu1 1.01628(3) 0.26360(2) 0.264156(18) 0.03273(8) Uani d . 1 1
I I1 1.243129(17) 0.239385(16) 0.254284(11) 0.04628(7) Uani d . 1 1
H H1 1.304(3) 0.454(3) 0.388(2) 0.056 Uiso d . 1 1
H H3A 1.140(3) 0.583(3) 0.529(2) 0.056 Uiso d . 1 1
H H3B 1.290(3) 0.643(3) 0.535(2) 0.056 Uiso d . 1 1

loop_
_atom_site_aniso_label
_atom_site_aniso_U_11
_atom_site_aniso_U_22
_atom_site_aniso_U_33
_atom_site_aniso_U_12
_atom_site_aniso_U_13
_atom_site_aniso_U_23
C1 0.0453(14) 0.0323(12) 0.0416(13) 0.0173(11) 0.0158(11) 0.0157(10)
C2 0.0542(16) 0.0495(16) 0.0475(15) 0.0279(14) 0.0099(13) 0.0100(13)
C3 0.077(2) 0.065(2) 0.0428(16) 0.0356(18) 0.0025(15) 0.0104(14)
C4 0.099(3) 0.0581(19) 0.0399(16) 0.0413(19) 0.0238(17) 0.0133(14)
C5 0.081(2) 0.0505(17) 0.0540(17) 0.0397(16) 0.0368(16) 0.0217(14)
C6 0.0530(15) 0.0426(14) 0.0453(14) 0.0258(13) 0.0202(12) 0.0184(12)
C7 0.0381(13) 0.0318(12) 0.0475(14) 0.0119(11) 0.0078(11) 0.0167(11)
C8 0.0480(16) 0.0408(16) 0.095(2) 0.0169(13) 0.0287(17) 0.0216(16)
C9 0.0428(17) 0.052(2) 0.136(4) 0.0129(15) 0.027(2) 0.035(2)
C10 0.055(2) 0.0445(19) 0.093(3) -0.0013(15) -0.0123(19) 0.0233(19)
C11 0.095(3) 0.0460(19) 0.0530(19) 0.0045(18) 0.0016(19) 0.0034(15)
C12 0.068(2) 0.0408(16) 0.0518(17) 0.0064(14) 0.0162(15) 0.0069(13)
C13 0.0378(13) 0.0306(12) 0.0417(13) 0.0153(10) 0.0112(10) 0.0059(10)
C14 0.0414(14) 0.0405(14) 0.0468(15) 0.0174(12) 0.0136(12) 0.0067(12)
C15 0.0418(15) 0.0529(17) 0.0617(18) 0.0217(13) 0.0204(13) 0.0019(14)
C16 0.0450(16) 0.0563(18) 0.073(2) 0.0301(15) 0.0085(15) -0.0055(16)
C17 0.0617(19) 0.0519(18) 0.071(2) 0.0360(16) 0.0111(16) 0.0134(15)
C18 0.0525(16) 0.0418(15) 0.0600(17) 0.0255(13) 0.0207(14) 0.0167(13)
C19 0.0371(12) 0.0321(12) 0.0308(12) 0.0103(10) 0.0050(10) 0.0060(10)
C20 0.0433(16) 0.069(2) 0.0416(15) 0.0014(14) 0.0107(12) -0.0001(14)
C21 0.0442(17) 0.085(3) 0.0500(18) -0.0024(16) 0.0006(14) -0.0140(17)
C22 0.064(2) 0.071(2) 0.0333(14) 0.0187(17) 0.0003(14) -0.0025(14)
C23 0.0654(18) 0.0476(16) 0.0367(14) 0.0218(14) 0.0157(13) 0.0088(12)
C24 0.0442(14) 0.0317(12) 0.0387(13) 0.0120(11) 0.0105(11) 0.0066(10)
C25 0.0365(12) 0.0275(12) 0.0487(14) 0.0112(10) 0.0176(11) 0.0105(10)
C26 0.0610(18) 0.0609(19) 0.0456(16) 0.0255(15) 0.0230(14) 0.0098(14)
C27 0.098(3) 0.080(3) 0.076(2) 0.035(2) 0.057(2) 0.014(2)
C28 0.094(3) 0.074(3) 0.147(4) 0.048(2) 0.086(3) 0.027(3)
C29 0.067(2) 0.082(3) 0.154(4) 0.055(2) 0.060(3) 0.056(3)
C30 0.0519(17) 0.0611(19) 0.078(2) 0.0312(15) 0.0245(16) 0.0308(17)
C31 0.0380(12) 0.0302(12) 0.0339(12) 0.0143(10) 0.0117(10) 0.0094(9)
C32 0.0561(17) 0.0380(15) 0.0565(17) 0.0128(13) -0.0086(14) 0.0119(13)
C33 0.068(2) 0.062(2) 0.074(2) 0.0213(17) -0.0143(17) 0.0292(18)
C34 0.072(2) 0.064(2) 0.076(2) 0.0413(18) 0.0230(18) 0.0379(18)
C35 0.079(2) 0.0348(15) 0.067(2) 0.0246(15) 0.0236(17) 0.0146(14)
C36 0.0530(16) 0.0369(14) 0.0439(15) 0.0144(12) 0.0090(12) 0.0050(11)
C37 0.0336(12) 0.0422(14) 0.0366(13) 0.0154(11) 0.0074(10) -0.0022(11)
C38 0.0346(13) 0.0481(15) 0.0378(13) 0.0128(11) 0.0067(10) 0.0030(11)
C39 0.0486(16) 0.062(2) 0.065(2) 0.0165(15) 0.0251(15) -0.0037(16)
C40 0.0389(15) 0.059(2) 0.070(2) 0.0033(14) 0.0133(15) -0.0095(16)
N1 0.0322(10) 0.0391(12) 0.0392(12) 0.0109(9) 0.0082(9) -0.0073(9)
N2 0.0338(11) 0.0459(13) 0.0429(12) 0.0089(10) 0.0072(9) -0.0067(10)
N3 0.0371(13) 0.0562(16) 0.0702(18) 0.0093(12) 0.0176(13) -0.0246(13)
P1 0.0333(3) 0.0291(3) 0.0381(3) 0.0134(2) 0.0130(3) 0.0103(2)
P2 0.0305(3) 0.0283(3) 0.0281(3) 0.0090(2) 0.0061(2) 0.0057(2)
S1 0.0330(3) 0.0448(4) 0.0415(3) 0.0101(3) 0.0127(3) -0.0064(3)
Cu1 0.03092(14) 0.02914(15) 0.03466(15) 0.01103(12) 0.00811(11) 0.00656(12)
I1 0.03963(10) 0.05671(12) 0.04491(11) 0.02808(9) 0.01026(7) 0.00238(8)

loop_
_atom_type_symbol
_atom_type_description
_atom_type_scat_dispersion_real
_atom_type_scat_dispersion_imag
_atom_type_scat_source
C C 0.0033 0.0016 'International Tables Vol C Tables 4.2.6.8 and 6.1.1.4'
H H 0.0000 0.0000 'International Tables Vol C Tables 4.2.6.8 and 6.1.1.4'
N N 0.0061 0.0033 'International Tables Vol C Tables 4.2.6.8 and 6.1.1.4'
P P 0.1023 0.0942 'International Tables Vol C Tables 4.2.6.8 and 6.1.1.4'
S S 0.1246 0.1234 'International Tables Vol C Tables 4.2.6.8 and 6.1.1.4'
Cu Cu 0.3201 1.2651 'International Tables Vol C Tables 4.2.6.8 and 6.1.1.4'
I I -0.4742 1.8119 'International Tables Vol C Tables 4.2.6.8 and 6.1.1.4'

loop_
_geom_angle_atom_site_label_1
_geom_angle_atom_site_label_2
_geom_angle_atom_site_label_3
_geom_angle
C2 C1 C6 117.4(2)
C2 C1 P1 122.6(2)
C6 C1 P1 119.7(2)
C3 C2 C1 121.0(3)
C3 C2 H2 119.5
C1 C2 H2 119.5
C4 C3 C2 120.6(3)
C4 C3 H3 119.7
C2 C3 H3 119.7
C3 C4 C5 119.6(3)
C3 C4 H4 120.2
C5 C4 H4 120.2
C4 C5 C6 120.7(3)
C4 C5 H5 119.7
C6 C5 H5 119.7
C5 C6 C1 120.7(3)
C5 C6 H6 119.6
C1 C6 H6 119.6
C12 C7 C8 118.0(3)
C12 C7 P1 118.0(2)
C8 C7 P1 123.7(2)
C9 C8 C7 120.7(3)
C9 C8 H8 119.7
C7 C8 H8 119.7
C10 C9 C8 120.5(3)
C10 C9 H9 119.7
C8 C9 H9 119.7
C11 C10 C9 119.7(3)
C11 C10 H10 120.2
C9 C10 H10 120.2
C10 C11 C12 120.4(4)
C10 C11 H11 119.8
C12 C11 H11 119.8
C7 C12 C11 120.7(3)
C7 C12 H12 119.6
C11 C12 H12 119.6
C14 C13 C18 118.1(2)
C14 C13 P1 118.57(19)
C18 C13 P1 123.3(2)
C15 C14 C13 121.2(3)
C15 C14 H14 119.4
C13 C14 H14 119.4
C16 C15 C14 119.6(3)
C16 C15 H15 120.2
C14 C15 H15 120.2
C15 C16 C17 120.4(3)
C15 C16 H16 119.8
C17 C16 H16 119.8
C18 C17 C16 120.5(3)
C18 C17 H17 119.8
C16 C17 H17 119.8
C17 C18 C13 120.2(3)
C17 C18 H18 119.9
C13 C18 H18 119.9
C24 C19 C20 118.3(2)
C24 C19 P2 116.79(18)
C20 C19 P2 124.8(2)
C21 C20 C19 120.0(3)
C21 C20 H20 120.0
C19 C20 H20 120.0
C22 C21 C20 120.7(3)
C22 C21 H21 119.7
C20 C21 H21 119.7
C23 C22 C21 119.8(3)
C23 C22 H22 120.1
C21 C22 H22 120.1
C22 C23 C24 120.0(3)
C22 C23 H23 120.0
C24 C23 H23 120.0
C19 C24 C23 121.2(2)
C19 C24 H24 119.4
C23 C24 H24 119.4
C26 C25 C30 118.3(3)
C26 C25 P2 120.0(2)
C30 C25 P2 121.4(2)
C25 C26 C27 120.4(3)
C25 C26 H26 119.8
C27 C26 H26 119.8
C28 C27 C26 120.5(4)
C28 C27 H27 119.7
C26 C27 H27 119.7
C27 C28 C29 119.8(3)
C27 C28 H28 120.1
C29 C28 H28 120.1
C28 C29 C30 120.4(4)
C28 C29 H29 119.8
C30 C29 H29 119.8
C29 C30 C25 120.5(3)
C29 C30 H30 119.8
C25 C30 H30 119.8
C32 C31 C36 118.3(2)
C32 C31 P2 117.90(19)
C36 C31 P2 123.84(19)
C31 C32 C33 120.7(3)
C31 C32 H32 119.7
C33 C32 H32 119.7
C34 C33 C32 120.3(3)
C34 C33 H33 119.9
C32 C33 H33 119.9
C35 C34 C33 119.7(3)
C35 C34 H34 120.1
C33 C34 H34 120.1
C34 C35 C36 120.8(3)
C34 C35 H35 119.6
C36 C35 H35 119.6
C35 C36 C31 120.3(3)
C35 C36 H36 119.8
C31 C36 H36 119.8
N3 C37 N1 116.9(2)
N3 C37 S1 121.4(2)
N1 C37 S1 121.72(19)
N2 C38 C39 126.6(2)
N2 C38 C40 116.9(2)
C39 C38 C40 116.5(2)
C38 C39 H39A 109.5
C38 C39 H39B 109.5
H39A C39 H39B 109.5
C38 C39 H39C 109.5
H39A C39 H39C 109.5
H39B C39 H39C 109.5
C38 C40 H40A 109.5
C38 C40 H40B 109.5
H40A C40 H40B 109.5
C38 C40 H40C 109.5
H40A C40 H40C 109.5
H40B C40 H40C 109.5
C37 N1 N2 117.7(2)
C37 N1 H1 117(2)
N2 N1 H1 125(2)
C38 N2 N1 118.6(2)
C37 N3 H3A 119(2)
C37 N3 H3B 118(2)
H3A N3 H3B 123(3)
C13 P1 C1 103.89(11)
C13 P1 C7 102.85(11)
C1 P1 C7 106.61(12)
C13 P1 Cu1 115.50(8)
C1 P1 Cu1 115.50(8)
C7 P1 Cu1 111.31(8)
C19 P2 C25 105.23(12)
C19 P2 C31 103.20(11)
C25 P2 C31 102.33(11)
C19 P2 Cu1 115.17(8)
C25 P2 Cu1 114.47(8)
C31 P2 Cu1 114.92(8)
C37 S1 Cu1 113.83(9)
P2 Cu1 P1 120.68(2)
P2 Cu1 S1 104.67(2)
P1 Cu1 S1 109.32(3)
P2 Cu1 I1 106.92(2)
P1 Cu1 I1 104.358(19)
S1 Cu1 I1 110.821(19)

loop_
_geom_bond_atom_site_label_1
_geom_bond_atom_site_label_2
_geom_bond_distance
C1 C2 1.389(4)
C1 C6 1.395(4)
C1 P1 1.828(3)
C2 C3 1.387(4)
C2 H2 0.9300
C3 C4 1.364(5)
C3 H3 0.9300
C4 C5 1.366(5)
C4 H4 0.9300
C5 C6 1.387(4)
C5 H5 0.9300
C6 H6 0.9300
C7 C12 1.383(4)
C7 C8 1.383(4)
C7 P1 1.831(2)
C8 C9 1.382(4)
C8 H8 0.9300
C9 C10 1.364(6)
C9 H9 0.9300
C10 C11 1.362(5)
C10 H10 0.9300
C11 C12 1.386(4)
C11 H11 0.9300
C12 H12 0.9300
C13 C14 1.388(3)
C13 C18 1.401(4)
C13 P1 1.819(3)
C14 C15 1.384(4)
C14 H14 0.9300
C15 C16 1.367(4)
C15 H15 0.9300
C16 C17 1.377(5)
C16 H16 0.9300
C17 C18 1.376(4)
C17 H17 0.9300
C18 H18 0.9300
C19 C24 1.377(3)
C19 C20 1.388(4)
C19 P2 1.823(2)
C20 C21 1.385(4)
C20 H20 0.9300
C21 C22 1.368(4)
C21 H21 0.9300
C22 C23 1.362(4)
C22 H22 0.9300
C23 C24 1.382(4)
C23 H23 0.9300
C24 H24 0.9300
C25 C26 1.380(4)
C25 C30 1.385(4)
C25 P2 1.824(2)
C26 C27 1.386(4)
C26 H26 0.9300
C27 C28 1.359(6)
C27 H27 0.9300
C28 C29 1.365(6)
C28 H28 0.9300
C29 C30 1.382(5)
C29 H29 0.9300
C30 H30 0.9300
C31 C32 1.370(4)
C31 C36 1.384(3)
C31 P2 1.836(2)
C32 C33 1.387(4)
C32 H32 0.9300
C33 C34 1.362(5)
C33 H33 0.9300
C34 C35 1.351(4)
C34 H34 0.9300
C35 C36 1.382(4)
C35 H35 0.9300
C36 H36 0.9300
C37 N3 1.323(3)
C37 N1 1.334(3)
C37 S1 1.701(3)
C38 N2 1.267(3)
C38 C39 1.484(4)
C38 C40 1.490(4)
C39 H39A 0.9600
C39 H39B 0.9600
C39 H39C 0.9600
C40 H40A 0.9600
C40 H40B 0.9600
C40 H40C 0.9600
N1 N2 1.388(3)
N1 H1 0.80(3)
N3 H3A 0.85(3)
N3 H3B 0.83(3)
P1 Cu1 2.2910(7)
P2 Cu1 2.2814(6)
S1 Cu1 2.3866(7)
Cu1 I1 2.6369(3)

loop_
_geom_hbond_atom_site_label_D
_geom_hbond_atom_site_label_H
_geom_hbond_atom_site_label_A
_geom_hbond_site_symmetry_A
_geom_hbond_distance_DH
_geom_hbond_distance_HA
_geom_hbond_distance_DA
_geom_hbond_angle_DHA
N3 H3A S1 2_766 0.85(3) 2.62(3) 3.447(3) 166(3)
N1 H1 I1 . 0.80(3) 2.93(3) 3.723(2) 173(3)

loop_
_geom_torsion_atom_site_label_1
_geom_torsion_atom_site_label_2
_geom_torsion_atom_site_label_3
_geom_torsion_atom_site_label_4
_geom_torsion
C6 C1 C2 C3 -1.0(4)
P1 C1 C2 C3 -173.9(2)
C1 C2 C3 C4 -0.9(5)
C2 C3 C4 C5 1.5(5)
C3 C4 C5 C6 -0.1(5)
C4 C5 C6 C1 -1.9(4)
C2 C1 C6 C5 2.4(4)
P1 C1 C6 C5 175.5(2)
C12 C7 C8 C9 1.3(5)
P1 C7 C8 C9 -171.6(3)
C7 C8 C9 C10 -0.6(5)
C8 C9 C10 C11 -1.0(6)
C9 C10 C11 C12 1.8(6)
C8 C7 C12 C11 -0.6(5)
P1 C7 C12 C11 172.8(3)
C10 C11 C12 C7 -1.0(5)
C18 C13 C14 C15 2.4(4)
P1 C13 C14 C15 -176.4(2)
C13 C14 C15 C16 -0.4(4)
C14 C15 C16 C17 -1.0(4)
C15 C16 C17 C18 0.5(5)
C16 C17 C18 C13 1.5(5)
C14 C13 C18 C17 -2.9(4)
P1 C13 C18 C17 175.7(2)
C24 C19 C20 C21 -0.4(5)
P2 C19 C20 C21 -176.8(3)
C19 C20 C21 C22 -0.1(6)
C20 C21 C22 C23 1.0(6)
C21 C22 C23 C24 -1.6(5)
C20 C19 C24 C23 -0.2(4)
P2 C19 C24 C23 176.6(2)
C22 C23 C24 C19 1.1(4)
C30 C25 C26 C27 1.0(4)
P2 C25 C26 C27 175.0(3)
C25 C26 C27 C28 0.0(6)
C26 C27 C28 C29 -0.3(6)
C27 C28 C29 C30 -0.6(6)
C28 C29 C30 C25 1.7(6)
C26 C25 C30 C29 -1.9(5)
P2 C25 C30 C29 -175.8(3)
C36 C31 C32 C33 -1.5(5)
P2 C31 C32 C33 178.4(3)
C31 C32 C33 C34 1.4(6)
C32 C33 C34 C35 -0.8(6)
C33 C34 C35 C36 0.3(5)
C34 C35 C36 C31 -0.4(5)
C32 C31 C36 C35 1.0(4)
P2 C31 C36 C35 -178.9(2)
N3 C37 N1 N2 -3.0(4)
S1 C37 N1 N2 179.31(19)
C39 C38 N2 N1 -0.5(5)
C40 C38 N2 N1 179.4(3)
C37 N1 N2 C38 -176.9(3)
C14 C13 P1 C1 121.3(2)
C18 C13 P1 C1 -57.3(2)
C14 C13 P1 C7 -127.7(2)
C18 C13 P1 C7 53.7(2)
C14 C13 P1 Cu1 -6.2(2)
C18 C13 P1 Cu1 175.13(19)
C2 C1 P1 C13 -11.9(2)
C6 C1 P1 C13 175.3(2)
C2 C1 P1 C7 -120.1(2)
C6 C1 P1 C7 67.1(2)
C2 C1 P1 Cu1 115.6(2)
C6 C1 P1 Cu1 -57.2(2)
C12 C7 P1 C13 48.9(2)
C8 C7 P1 C13 -138.1(2)
C12 C7 P1 C1 157.9(2)
C8 C7 P1 C1 -29.1(3)
C12 C7 P1 Cu1 -75.3(2)
C8 C7 P1 Cu1 97.6(2)
C24 C19 P2 C25 156.56(19)
C20 C19 P2 C25 -26.9(3)
C24 C19 P2 C31 -96.5(2)
C20 C19 P2 C31 80.0(3)
C24 C19 P2 Cu1 29.5(2)
C20 C19 P2 Cu1 -154.0(2)
C26 C25 P2 C19 146.5(2)
C30 C25 P2 C19 -39.7(2)
C26 C25 P2 C31 39.0(2)
C30 C25 P2 C31 -147.3(2)
C26 C25 P2 Cu1 -86.0(2)
C30 C25 P2 Cu1 87.8(2)
C32 C31 P2 C19 153.3(2)
C36 C31 P2 C19 -26.8(2)
C32 C31 P2 C25 -97.5(2)
C36 C31 P2 C25 82.4(2)
C32 C31 P2 Cu1 27.1(2)
C36 C31 P2 Cu1 -153.0(2)
N3 C37 S1 Cu1 156.4(2)
N1 C37 S1 Cu1 -26.1(3)
C19 P2 Cu1 P1 35.40(10)
C25 P2 Cu1 P1 -86.79(10)
C31 P2 Cu1 P1 155.17(8)
C19 P2 Cu1 S1 158.97(9)
C25 P2 Cu1 S1 36.78(10)
C31 P2 Cu1 S1 -81.26(9)
C19 P2 Cu1 I1 -83.40(9)
C25 P2 Cu1 I1 154.41(9)
C31 P2 Cu1 I1 36.36(9)
C13 P1 Cu1 P2 63.00(9)
C1 P1 Cu1 P2 -58.48(10)
C7 P1 Cu1 P2 179.78(10)
C13 P1 Cu1 S1 -58.33(9)
C1 P1 Cu1 S1 -179.81(9)
C7 P1 Cu1 S1 58.45(10)
C13 P1 Cu1 I1 -176.92(9)
C1 P1 Cu1 I1 61.60(9)
C7 P1 Cu1 I1 -60.14(10)
C37 S1 Cu1 P2 161.89(10)
C37 S1 Cu1 P1 -67.52(11)
C37 S1 Cu1 I1 46.97(11)
